data_7031473
loop_
_publ_author_name
'Akl, Jo\"elle'
'Sasaki, Isabelle'
'Lacroix, Pascal G.'
'Malfant, Isabelle'
'Mallet-Ladeira, Sonia'
'Vicendo, Patricia'
'Farf\'an, Norberto'
'Santillan, Rosa'

_publ_section_title
;
 Comparative photo-release of nitric oxide from isomers of substituted
 terpyridinenitrosylruthenium(ii) complexes: experimental and
 computational investigations.
;
_journal_issue 33
_journal_name_full 'Dalton transactions (Cambridge, England : 2003)'
_journal_page_first 12721
_journal_page_last 12733
_journal_paper_doi 10.1039/c4dt00974f
_journal_volume 43
_journal_year 2014
_chemical_compound_source 'synthesis as described'
_chemical_formula_moiety 'C28 H19 Cl2 N4 O Ru, F6 P, C H4 O'
_chemical_formula_sum 'C29 H23 Cl2 F6 N4 O2 P Ru'
_chemical_formula_weight 776.45
_chemical_name_systematic
;
 ?
;
_space_group_IT_number 2
_symmetry_cell_setting triclinic
_symmetry_Int_Tables_number 2
_symmetry_space_group_name_Hall '-P 1'
_symmetry_space_group_name_H-M 'P -1'
_atom_sites_solution_hydrogens geom
_atom_sites_solution_primary direct
_atom_sites_solution_secondary difmap
_cell_angle_alpha 72.680(2)
_cell_angle_beta 70.488(2)
_cell_angle_gamma 67.090(2)
_cell_formula_units_Z 2
_cell_length_a 10.3340(5)
_cell_length_b 13.0961(6)
_cell_length_c 13.2279(6)
_cell_measurement_reflns_used 3902
_cell_measurement_temperature 180(2)
_cell_measurement_theta_max 23.18
_cell_measurement_theta_min 2.41
_cell_measurement_wavelength 0.71073
_cell_volume 1525.02(13)
_computing_cell_refinement 'APEX2 and SAINT (Bruker, 2007)'
_computing_data_collection 'APEX2 (Bruker, 2007)'
_computing_data_reduction 'SAINT (Bruker, 2007)'
_computing_molecular_graphics 'Ortep-3 for Windows (Farrugia, 1997)'
_computing_publication_material 'WinGX publication routines (Farrugia, 1999)'
_computing_structure_refinement 'SHELXL-97 (Sheldrick, 2008)'
_computing_structure_solution 'SHELXS-97 (Sheldrick, 2008)'
_diffrn_ambient_temperature 180(2)
_diffrn_measured_fraction_theta_full 0.996
_diffrn_measured_fraction_theta_max 0.996
_diffrn_measurement_device_type 'Bruker Kappa APEX II Quazar'
_diffrn_measurement_method 'phi and omega scans'
_diffrn_radiation_monochromator 'multilayer optics'
_diffrn_radiation_probe x-ray
_diffrn_radiation_source 'microfocus sealed tube'
_diffrn_radiation_type MoK\a
_diffrn_radiation_wavelength 0.71073
_diffrn_reflns_av_R_equivalents 0.047
_diffrn_reflns_av_unetI/netI 0.0547
_diffrn_reflns_limit_h_max 11
_diffrn_reflns_limit_h_min -11
_diffrn_reflns_limit_k_max 14
_diffrn_reflns_limit_k_min -14
_diffrn_reflns_limit_l_max 15
_diffrn_reflns_limit_l_min -14
_diffrn_reflns_number 16406
_diffrn_reflns_theta_full 23.85
_diffrn_reflns_theta_max 23.85
_diffrn_reflns_theta_min 2.15
_diffrn_standards_decay_% 0
_diffrn_standards_interval_count 0
_diffrn_standards_interval_time 0
_diffrn_standards_number 0
_exptl_absorpt_coefficient_mu 0.816
_exptl_absorpt_correction_T_max 0.9681
_exptl_absorpt_correction_T_min 0.9430
_exptl_absorpt_correction_type multi-scan
_exptl_absorpt_process_details
;
        [c.f. r.h. blessing, acta cryst. (1995), a51, 33-38]
;
_exptl_crystal_colour orange
_exptl_crystal_density_diffrn 1.691
_exptl_crystal_density_method 'not measured'
_exptl_crystal_description block
_exptl_crystal_F_000 776
_exptl_crystal_size_max 0.1
_exptl_crystal_size_mid 0.06
_exptl_crystal_size_min 0.04
_refine_diff_density_max 1.229
_refine_diff_density_min -0.994
_refine_diff_density_rms 0.123
_refine_ls_extinction_method none
_refine_ls_goodness_of_fit_ref 1.029
_refine_ls_hydrogen_treatment constr
_refine_ls_matrix_type full
_refine_ls_number_parameters 428
_refine_ls_number_reflns 4680
_refine_ls_number_restraints 27
_refine_ls_restrained_S_all 1.028
_refine_ls_R_factor_all 0.0809
_refine_ls_R_factor_gt 0.0594
_refine_ls_shift/su_max 0.004
_refine_ls_shift/su_mean 0
_refine_ls_structure_factor_coef Fsqd
_refine_ls_weighting_details 'calc w=1/[\s^2^(Fo^2^)+(0.0990P)^2^+5.0071P] where P=(Fo^2^+2Fc^2^)/3'
_refine_ls_weighting_scheme calc
_refine_ls_wR_factor_gt 0.1613
_refine_ls_wR_factor_ref 0.178
_reflns_number_gt 3609
_reflns_number_total 4680
_reflns_threshold_expression >2sigma(I)
_cod_data_source_file c4dt00974f3.cif
_cod_data_source_block Trans(Cl,Cl)[RU(FT)Cl2(NO)](PF6)
_cod_depositor_comments 'Adding full bibliography for 7031472--7031473.cif.'
_cod_original_cell_volume 1525.02(12)
_cod_original_formula_sum '     C29 H23 Cl2 F6 N4 O2 P Ru '
_cod_database_code 7031473

loop_
_symmetry_equiv_pos_as_xyz
'x, y, z'
'-x, -y, -z'

loop_
_atom_site_label
_atom_site_type_symbol
_atom_site_fract_x
_atom_site_fract_y
_atom_site_fract_z
_atom_site_U_iso_or_equiv
_atom_site_adp_type
_atom_site_occupancy
_atom_site_symmetry_multiplicity
_atom_site_calc_flag
_atom_site_refinement_flags
_atom_site_disorder_assembly
_atom_site_disorder_group
Ru1 Ru 0.63121(6) 0.65709(4) 0.68799(4) 0.0329(2) Uani 1 1 d . . .
Cl1 Cl 0.39069(18) 0.65205(15) 0.75553(14) 0.0430(5) Uani 1 1 d . . .
Cl2 Cl 0.87925(19) 0.63715(15) 0.63116(15) 0.0472(5) Uani 1 1 d . . .
P1 P 0.3850(4) 0.9060(3) 0.3292(3) 0.0937(10) Uani 1 1 d . . .
N3 N 0.6872(6) 0.4996(4) 0.7744(4) 0.0329(13) Uani 1 1 d . . .
C6 C 0.6908(7) 0.4841(5) 0.8794(5) 0.0328(15) Uani 1 1 d . . .
C5 C 0.6586(7) 0.5897(6) 0.9143(5) 0.0345(16) Uani 1 1 d . . .
N4 N 0.6616(6) 0.5634(4) 0.5754(4) 0.0335(13) Uani 1 1 d . . .
C29 C 0.7792(7) 0.1667(6) 0.9627(6) 0.0400(18) Uani 1 1 d . . .
F2 F 0.4681(7) 0.7861(4) 0.2921(5) 0.0855(17) Uani 1 1 d . . .
C24 C 0.8683(8) -0.1600(6) 1.1605(7) 0.054(2) Uani 1 1 d . . .
N2 N 0.6238(6) 0.6839(5) 0.8375(5) 0.0373(14) Uani 1 1 d . . .
C2 C 0.5884(8) 0.7952(6) 0.9639(6) 0.0448(18) Uani 1 1 d . . .
H2 H 0.5645 0.8675 0.9797 0.054 Uiso 1 1 calc R . .
C10 C 0.7120(7) 0.4130(5) 0.7276(5) 0.0320(15) Uani 1 1 d . . .
C9 C 0.7432(7) 0.3051(5) 0.7878(6) 0.0366(16) Uani 1 1 d . . .
H9 H 0.7611 0.2439 0.7551 0.044 Uiso 1 1 calc R . .
C14 C 0.6659(8) 0.5332(7) 0.4048(6) 0.050(2) Uani 1 1 d . . .
H14 H 0.6505 0.5631 0.3334 0.06 Uiso 1 1 calc R . .
C11 C 0.7028(7) 0.4494(5) 0.6128(5) 0.0345(16) Uani 1 1 d . . .
C8 C 0.7490(7) 0.2836(6) 0.8974(6) 0.0364(17) Uani 1 1 d . . .
C4 C 0.6585(8) 0.5949(7) 1.0161(6) 0.0432(18) Uani 1 1 d . . .
H4 H 0.6839 0.5276 1.0685 0.052 Uiso 1 1 calc R . .
C7 C 0.7225(7) 0.3758(6) 0.9412(6) 0.0368(16) Uani 1 1 d . . .
H7 H 0.7262 0.3645 1.0147 0.044 Uiso 1 1 calc R . .
C1 C 0.5908(8) 0.7858(6) 0.8630(6) 0.0419(17) Uani 1 1 d . . .
H1 H 0.5688 0.8523 0.8092 0.05 Uiso 1 1 calc R . .
C15 C 0.6434(8) 0.6053(6) 0.4734(6) 0.0417(17) Uani 1 1 d . . .
H15 H 0.6148 0.6847 0.4475 0.05 Uiso 1 1 calc R . .
C12 C 0.7280(8) 0.3764(6) 0.5483(6) 0.0442(18) Uani 1 1 d . . .
H12 H 0.7573 0.2973 0.5756 0.053 Uiso 1 1 calc R . .
C13 C 0.7108(8) 0.4179(7) 0.4431(6) 0.0490(19) Uani 1 1 d . . .
H13 H 0.7297 0.3674 0.3972 0.059 Uiso 1 1 calc R . .
C3 C 0.6206(8) 0.6999(7) 1.0419(6) 0.049(2) Uani 1 1 d . . .
H3 H 0.617 0.7054 1.1129 0.059 Uiso 1 1 calc R . .
C19 C 0.8736(10) -0.1365(8) 1.2584(8) 0.067(2) Uani 1 1 d . . .
C21 C 0.9307(10) -0.3317(8) 1.3363(10) 0.077(3) Uani 1 1 d . . .
H21 H 0.9513 -0.3915 1.3964 0.093 Uiso 1 1 calc R . .
C23 C 0.8941(8) -0.2698(7) 1.1540(8) 0.063(2) Uani 1 1 d . . .
H23 H 0.888 -0.2854 1.0904 0.076 Uiso 1 1 calc R . .
C22 C 0.9292(9) -0.3581(8) 1.2409(9) 0.069(3) Uani 1 1 d . . .
H22 H 0.9517 -0.4343 1.2359 0.082 Uiso 1 1 calc R . .
C20 C 0.9029(10) -0.2204(8) 1.3463(8) 0.075(3) Uani 1 1 d . . .
H20 H 0.9045 -0.2045 1.4113 0.09 Uiso 1 1 calc R . .
F4 F 0.3019(8) 1.0267(5) 0.3639(7) 0.119(2) Uani 1 1 d . . .
F5 F 0.2277(6) 0.8985(5) 0.3392(6) 0.0935(19) Uani 1 1 d . . .
F1 F 0.3671(7) 0.8416(6) 0.4566(5) 0.106(2) Uani 1 1 d . . .
F6 F 0.5371(7) 0.9120(6) 0.3249(5) 0.105(2) Uani 1 1 d . . .
F3 F 0.4166(13) 0.9601(7) 0.2005(6) 0.164(4) Uani 1 1 d . . .
N1 N 0.5795(7) 0.7952(5) 0.6117(5) 0.0453(15) Uani 1 1 d . . .
O1 O 0.5458(8) 0.8837(5) 0.5622(5) 0.078(2) Uani 1 1 d . . .
C16 C 0.7907(8) 0.1443(6) 1.0716(6) 0.052(2) Uani 1 1 d . . .
H16 H 0.7793 0.2042 1.1036 0.062 Uiso 1 1 calc R . .
C26 C 0.8221(10) -0.0338(7) 0.9829(8) 0.062(2) Uani 1 1 d . . .
H26 H 0.8334 -0.0948 0.9524 0.075 Uiso 1 1 calc R . .
C17 C 0.8183(9) 0.0361(7) 1.1304(6) 0.053(2) Uani 1 1 d . . .
C27 C 0.7937(9) 0.0802(6) 0.9204(7) 0.055(2) Uani 1 1 d . . .
H27 H 0.785 0.0944 0.8479 0.066 Uiso 1 1 calc R . .
C25 C 0.8319(8) -0.0502(7) 1.0843(7) 0.047(2) Uani 1 1 d . . .
C18 C 0.8425(12) -0.0070(8) 1.2430(8) 0.076(3) Uani 1 1 d . . .
H18A H 0.7553 0.0265 1.2982 0.092 Uiso 1 1 calc R . .
H18B H 0.9262 0.0089 1.2477 0.092 Uiso 1 1 calc R . .
O2 O 0.999(2) 0.207(2) 0.266(2) 0.121(6) Uani 0.511(12) 1 d PDU A 1
H2A H 0.9698 0.1892 0.2235 0.182 Uiso 0.511(12) 1 calc PR A 1
C28 C 0.962(3) 0.154(2) 0.363(3) 0.128(8) Uani 0.511(12) 1 d PDU A 1
H28A H 0.9954 0.1752 0.4123 0.191 Uiso 0.511(12) 1 calc PR A 1
H28B H 1.0049 0.0727 0.3649 0.191 Uiso 0.511(12) 1 calc PR A 1
H28C H 0.8557 0.1744 0.3858 0.191 Uiso 0.511(12) 1 calc PR A 1
O2' O 0.990(2) 0.282(2) 0.178(2) 0.121(6) Uani 0.489(12) 1 d PDU A 2
H2' H 1.0041 0.2277 0.1503 0.182 Uiso 0.489(12) 1 calc PR A 2
C28' C 0.967(3) 0.374(3) 0.107(3) 0.123(8) Uani 0.489(12) 1 d PDU A 2
H28D H 0.8626 0.4105 0.1149 0.184 Uiso 0.489(12) 1 calc PR A 2
H28E H 1.0133 0.3566 0.0334 0.184 Uiso 0.489(12) 1 calc PR A 2
H28F H 1.0083 0.4247 0.1178 0.184 Uiso 0.489(12) 1 calc PR A 2

loop_
_atom_site_aniso_label
_atom_site_aniso_U_11
_atom_site_aniso_U_22
_atom_site_aniso_U_33
_atom_site_aniso_U_23
_atom_site_aniso_U_13
_atom_site_aniso_U_12
Ru1 0.0374(4) 0.0260(3) 0.0310(3) 0.0041(2) -0.0119(2) -0.0099(2)
Cl1 0.0361(10) 0.0519(11) 0.0363(10) -0.0037(8) -0.0101(8) -0.0119(8)
Cl2 0.0426(11) 0.0450(10) 0.0503(11) 0.0043(8) -0.0106(9) -0.0210(8)
P1 0.131(3) 0.0669(18) 0.112(3) 0.0010(17) -0.069(2) -0.0432(18)
N3 0.032(3) 0.028(3) 0.035(3) 0.005(2) -0.009(2) -0.013(2)
C6 0.026(3) 0.038(4) 0.033(4) 0.002(3) -0.010(3) -0.012(3)
C5 0.022(3) 0.040(4) 0.040(4) -0.002(3) -0.011(3) -0.010(3)
N4 0.032(3) 0.035(3) 0.030(3) -0.001(2) -0.005(2) -0.013(2)
C29 0.025(4) 0.032(4) 0.055(5) 0.006(3) -0.015(3) -0.007(3)
F2 0.107(5) 0.058(3) 0.089(4) -0.021(3) -0.025(3) -0.018(3)
C24 0.033(4) 0.038(4) 0.074(6) 0.014(4) -0.011(4) -0.014(3)
N2 0.038(3) 0.037(3) 0.039(3) 0.000(3) -0.014(3) -0.015(3)
C2 0.038(4) 0.046(4) 0.056(5) -0.021(4) -0.006(4) -0.017(4)
C10 0.029(4) 0.034(4) 0.032(4) 0.000(3) -0.007(3) -0.015(3)
C9 0.028(4) 0.028(4) 0.051(4) -0.003(3) -0.006(3) -0.012(3)
C14 0.040(4) 0.074(6) 0.034(4) -0.006(4) -0.006(3) -0.023(4)
C11 0.028(4) 0.034(4) 0.039(4) -0.007(3) -0.003(3) -0.011(3)
C8 0.023(3) 0.035(4) 0.042(4) 0.011(3) -0.011(3) -0.011(3)
C4 0.039(4) 0.057(5) 0.037(4) 0.003(3) -0.018(3) -0.022(4)
C7 0.029(4) 0.037(4) 0.038(4) 0.008(3) -0.011(3) -0.013(3)
C1 0.045(4) 0.039(4) 0.043(4) -0.006(3) -0.011(3) -0.017(3)
C15 0.041(4) 0.046(4) 0.035(4) -0.001(3) -0.008(3) -0.018(3)
C12 0.040(4) 0.044(4) 0.048(5) -0.009(4) -0.005(3) -0.018(3)
C13 0.040(4) 0.060(5) 0.048(5) -0.021(4) -0.001(4) -0.019(4)
C3 0.042(4) 0.072(6) 0.042(4) -0.012(4) -0.011(4) -0.026(4)
C19 0.064(6) 0.068(6) 0.060(6) 0.000(5) -0.022(5) -0.014(5)
C21 0.059(6) 0.058(6) 0.088(8) 0.012(5) -0.011(5) -0.017(5)
C23 0.039(5) 0.058(6) 0.080(6) 0.009(5) -0.012(4) -0.021(4)
C22 0.036(5) 0.055(5) 0.086(7) 0.029(5) -0.013(5) -0.019(4)
C20 0.056(6) 0.064(6) 0.072(6) 0.006(5) -0.004(5) -0.010(5)
F4 0.123(6) 0.065(4) 0.184(7) -0.045(4) -0.046(5) -0.022(4)
F5 0.086(4) 0.068(4) 0.145(6) -0.026(4) -0.052(4) -0.021(3)
F1 0.111(5) 0.111(5) 0.088(4) -0.008(4) -0.036(4) -0.028(4)
F6 0.085(4) 0.154(6) 0.109(5) -0.051(5) -0.015(4) -0.060(4)
F3 0.332(13) 0.136(6) 0.113(6) 0.063(5) -0.131(7) -0.168(8)
N1 0.061(4) 0.033(4) 0.045(4) 0.005(3) -0.027(3) -0.015(3)
O1 0.135(6) 0.034(3) 0.081(4) 0.013(3) -0.070(5) -0.025(4)
C16 0.044(5) 0.039(4) 0.050(5) 0.003(4) -0.008(4) -0.002(3)
C26 0.067(6) 0.045(5) 0.080(7) -0.004(4) -0.027(5) -0.023(4)
C17 0.046(5) 0.051(5) 0.044(5) 0.003(4) -0.011(4) -0.007(4)
C27 0.066(6) 0.042(5) 0.060(5) 0.008(4) -0.033(4) -0.018(4)
C25 0.031(4) 0.055(5) 0.053(5) 0.009(4) -0.011(4) -0.024(4)
C18 0.089(7) 0.063(6) 0.064(6) -0.003(5) -0.021(5) -0.015(5)
O2 0.112(8) 0.126(10) 0.147(10) -0.057(8) -0.029(8) -0.040(7)
C28 0.106(15) 0.124(16) 0.155(15) -0.068(12) -0.016(14) -0.023(13)
O2' 0.086(10) 0.146(14) 0.164(16) -0.068(12) -0.015(11) -0.058(11)
C28' 0.077(13) 0.157(19) 0.17(2) -0.057(14) -0.022(14) -0.065(15)

loop_
_atom_type_symbol
_atom_type_description
_atom_type_scat_dispersion_real
_atom_type_scat_dispersion_imag
_atom_type_scat_source
C C 0.0033 0.0016 'International Tables Vol C Tables 4.2.6.8 and 6.1.1.4'
H H 0 0 'International Tables Vol C Tables 4.2.6.8 and 6.1.1.4'
N N 0.0061 0.0033 'International Tables Vol C Tables 4.2.6.8 and 6.1.1.4'
O O 0.0106 0.006 'International Tables Vol C Tables 4.2.6.8 and 6.1.1.4'
F F 0.0171 0.0103 'International Tables Vol C Tables 4.2.6.8 and 6.1.1.4'
P P 0.1023 0.0942 'International Tables Vol C Tables 4.2.6.8 and 6.1.1.4'
Cl Cl 0.1484 0.1585 'International Tables Vol C Tables 4.2.6.8 and 6.1.1.4'
Ru Ru -1.2594 0.8363 'International Tables Vol C Tables 4.2.6.8 and 6.1.1.4'

loop_
_geom_angle_atom_site_label_1
_geom_angle_atom_site_label_2
_geom_angle_atom_site_label_3
_geom_angle
N1 Ru1 N3 179.0(2)
N1 Ru1 N4 100.8(2)
N3 Ru1 N4 78.7(2)
N1 Ru1 N2 102.9(2)
N3 Ru1 N2 77.6(2)
N4 Ru1 N2 156.4(2)
N1 Ru1 Cl2 93.9(2)
N3 Ru1 Cl2 86.93(16)
N4 Ru1 Cl2 89.69(15)
N2 Ru1 Cl2 89.27(16)
N1 Ru1 Cl1 93.4(2)
N3 Ru1 Cl1 85.73(15)
N4 Ru1 Cl1 87.88(15)
N2 Ru1 Cl1 90.15(16)
Cl2 Ru1 Cl1 172.58(6)
F6 P1 F4 91.6(4)
F6 P1 F2 88.6(4)
F4 P1 F2 178.9(4)
F6 P1 F3 86.5(5)
F4 P1 F3 93.2(5)
F2 P1 F3 85.7(5)
F6 P1 F5 177.6(4)
F4 P1 F5 87.9(4)
F2 P1 F5 91.9(3)
F3 P1 F5 95.9(4)
F6 P1 F1 90.7(4)
F4 P1 F1 91.5(4)
F2 P1 F1 89.6(4)
F3 P1 F1 174.6(6)
F5 P1 F1 87.0(4)
C10 N3 C6 122.4(5)
C10 N3 Ru1 118.5(4)
C6 N3 Ru1 119.0(4)
N3 C6 C7 119.2(6)
N3 C6 C5 113.5(5)
C7 C6 C5 127.3(6)
N2 C5 C4 122.0(7)
N2 C5 C6 114.0(6)
C4 C5 C6 123.9(6)
C15 N4 C11 119.7(6)
C15 N4 Ru1 125.9(5)
C11 N4 Ru1 114.3(4)
C27 C29 C16 118.6(7)
C27 C29 C8 120.7(7)
C16 C29 C8 120.7(7)
C23 C24 C19 119.8(8)
C23 C24 C25 133.4(9)
C19 C24 C25 106.8(7)
C5 N2 C1 118.2(6)
C5 N2 Ru1 115.8(5)
C1 N2 Ru1 126.0(5)
C1 C2 C3 119.6(7)
C1 C2 H2 120.2
C3 C2 H2 120.2
N3 C10 C9 119.1(6)
N3 C10 C11 113.1(5)
C9 C10 C11 127.8(6)
C10 C9 C8 121.1(6)
C10 C9 H9 119.4
C8 C9 H9 119.4
C13 C14 C15 118.7(7)
C13 C14 H14 120.6
C15 C14 H14 120.6
C12 C11 N4 121.3(6)
C12 C11 C10 123.4(6)
N4 C11 C10 115.2(6)
C7 C8 C9 117.2(6)
C7 C8 C29 122.1(6)
C9 C8 C29 120.6(7)
C5 C4 C3 119.1(7)
C5 C4 H4 120.5
C3 C4 H4 120.5
C6 C7 C8 120.9(6)
C6 C7 H7 119.5
C8 C7 H7 119.5
N2 C1 C2 121.9(7)
N2 C1 H1 119
C2 C1 H1 119
N4 C15 C14 120.8(7)
N4 C15 H15 119.6
C14 C15 H15 119.6
C11 C12 C13 119.7(7)
C11 C12 H12 120.1
C13 C12 H12 120.1
C12 C13 C14 119.7(7)
C12 C13 H13 120.2
C14 C13 H13 120.2
C2 C3 C4 119.2(7)
C2 C3 H3 120.4
C4 C3 H3 120.4
C20 C19 C24 121.6(10)
C20 C19 C18 129.4(10)
C24 C19 C18 109.0(7)
C22 C21 C20 122.8(10)
C22 C21 H21 118.6
C20 C21 H21 118.6
C24 C23 C22 120.1(10)
C24 C23 H23 120
C22 C23 H23 120
C23 C22 C21 118.5(10)
C23 C22 H22 120.7
C21 C22 H22 120.7
C19 C20 C21 117.1(11)
C19 C20 H20 121.4
C21 C20 H20 121.4
O1 N1 Ru1 179.5(6)
C17 C16 C29 119.8(8)
C17 C16 H16 120.1
C29 C16 H16 120.1
C25 C26 C27 117.5(8)
C25 C26 H26 121.2
C27 C26 H26 121.2
C16 C17 C25 119.8(8)
C16 C17 C18 128.6(9)
C25 C17 C18 111.5(7)
C29 C27 C26 121.5(8)
C29 C27 H27 119.3
C26 C27 H27 119.3
C26 C25 C17 122.8(7)
C26 C25 C24 126.7(8)
C17 C25 C24 110.4(7)
C17 C18 C19 102.3(8)
C17 C18 H18A 111.3
C19 C18 H18A 111.3
C17 C18 H18B 111.3
C19 C18 H18B 111.3
H18A C18 H18B 109.2
O2 C28 H28A 109.5
O2 C28 H28B 109.5
H28A C28 H28B 109.5
O2 C28 H28C 109.5
H28A C28 H28C 109.5
H28B C28 H28C 109.5
C28' O2' H2' 109.5
O2' C28' H28D 109.5
O2' C28' H28E 109.5
H28D C28' H28E 109.5
O2' C28' H28F 109.5
H28D C28' H28F 109.5
H28E C28' H28F 109.5

loop_
_geom_bond_atom_site_label_1
_geom_bond_atom_site_label_2
_geom_bond_distance
Ru1 N1 1.759(6)
Ru1 N3 2.001(5)
Ru1 N4 2.073(6)
Ru1 N2 2.081(6)
Ru1 Cl2 2.3478(18)
Ru1 Cl1 2.3642(18)
P1 F6 1.585(7)
P1 F4 1.599(7)
P1 F2 1.604(6)
P1 F3 1.612(8)
P1 F5 1.626(7)
P1 F1 1.629(7)
N3 C10 1.350(8)
N3 C6 1.353(8)
C6 C7 1.384(9)
C6 C5 1.468(10)
C5 N2 1.355(8)
C5 C4 1.368(10)
N4 C15 1.344(8)
N4 C11 1.363(8)
C29 C27 1.345(11)
C29 C16 1.418(11)
C29 C8 1.487(9)
C24 C23 1.382(12)
C24 C19 1.440(13)
C24 C25 1.482(10)
N2 C1 1.360(9)
C2 C1 1.368(10)
C2 C3 1.369(11)
C2 H2 0.95
C10 C9 1.372(9)
C10 C11 1.473(9)
C9 C8 1.409(10)
C9 H9 0.95
C14 C13 1.381(11)
C14 C15 1.403(11)
C14 H14 0.95
C11 C12 1.362(10)
C8 C7 1.386(10)
C4 C3 1.389(11)
C4 H4 0.95
C7 H7 0.95
C1 H1 0.95
C15 H15 0.95
C12 C13 1.380(10)
C12 H12 0.95
C13 H13 0.95
C3 H3 0.95
C19 C20 1.366(13)
C19 C18 1.559(13)
C21 C22 1.409(15)
C21 C20 1.410(14)
C21 H21 0.95
C23 C22 1.397(11)
C23 H23 0.95
C22 H22 0.95
C20 H20 0.95
N1 O1 1.132(7)
C16 C17 1.368(10)
C16 H16 0.95
C26 C25 1.326(11)
C26 C27 1.443(11)
C26 H26 0.95
C17 C25 1.377(12)
C17 C18 1.496(12)
C27 H27 0.95
C18 H18A 0.99
C18 H18B 0.99
O2 C28 1.27(2)
O2 H2A 0.84
C28 H28A 0.98
C28 H28B 0.98
C28 H28C 0.98
O2' C28' 1.28(2)
O2' H2' 0.84
C28' H28D 0.98
C28' H28E 0.98
C28' H28F 0.98
